data_4347325
loop_
_publ_author_name
'Wang, Xiu-Li'
'Zhang, Rui'
'Wang, Xiang'
'Lin, Hong-Yan'
'Liu, Guo-Cheng'

_publ_section_title
;
 An Effective Strategy To Construct Novel Polyoxometalate-Based Hybrids by
 Deliberately Controlling Organic Ligand Transformation In Situ.
;
_journal_issue 13
_journal_name_full 'Inorganic chemistry'
_journal_page_first 6384
_journal_page_last 6393
_journal_paper_doi 10.1021/acs.inorgchem.6b00009
_journal_volume 55
_journal_year 2016
_chemical_formula_moiety 'C52 H36 Cu2 N16 O48 Si W12, 6(O)'
_chemical_formula_sum 'C52 H36 Cu2 N16 O54 Si W12'
_chemical_formula_weight 4110.24
_space_group_crystal_system tetragonal
_space_group_IT_number 86
_space_group_name_Hall '-P 4bc'
_space_group_name_H-M_alt 'P 42/n :2'
_atom_sites_solution_hydrogens geom
_audit_creation_method SHELXL-2014/7
_cell_angle_alpha 90.000(5)
_cell_angle_beta 90.000(5)
_cell_angle_gamma 90.000(5)
_cell_formula_units_Z 2
_cell_length_a 18.120(5)
_cell_length_b 18.120(5)
_cell_length_c 12.905(5)
_cell_measurement_temperature 293(2)
_cell_volume 4237(2)
_computing_structure_refinement 'SHELXL-2014/7 (Sheldrick, 2014)'
_diffrn_ambient_temperature 293(2)
_diffrn_measured_fraction_theta_full 1.000
_diffrn_measured_fraction_theta_max 0.995
_diffrn_measurement_device_type 'Bruker P4'
_diffrn_measurement_method '\w scan'
_diffrn_radiation_type MoK\a
_diffrn_radiation_wavelength 0.71069
_diffrn_reflns_av_R_equivalents 0.0640
_diffrn_reflns_av_unetI/netI 0.0421
_diffrn_reflns_Laue_measured_fraction_full 1.000
_diffrn_reflns_Laue_measured_fraction_max 0.995
_diffrn_reflns_limit_h_max 19
_diffrn_reflns_limit_h_min -24
_diffrn_reflns_limit_k_max 24
_diffrn_reflns_limit_k_min -22
_diffrn_reflns_limit_l_max 17
_diffrn_reflns_limit_l_min -17
_diffrn_reflns_number 30832
_diffrn_reflns_point_group_measured_fraction_full 1.000
_diffrn_reflns_point_group_measured_fraction_max 0.995
_diffrn_reflns_theta_full 25.240
_diffrn_reflns_theta_max 28.357
_diffrn_reflns_theta_min 1.589
_exptl_absorpt_coefficient_mu 16.831
_exptl_absorpt_correction_T_max 0.260
_exptl_absorpt_correction_T_min 0.145
_exptl_absorpt_correction_type multi-scan
_exptl_crystal_colour green
_exptl_crystal_density_diffrn 3.222
_exptl_crystal_description block
_exptl_crystal_F_000 3704.0
_exptl_crystal_size_max 0.130
_exptl_crystal_size_mid 0.100
_exptl_crystal_size_min 0.080
_refine_diff_density_max 2.462
_refine_diff_density_min -1.065
_refine_diff_density_rms 0.204
_refine_ls_extinction_method none
_refine_ls_goodness_of_fit_ref 1.004
_refine_ls_hydrogen_treatment constr
_refine_ls_matrix_type full
_refine_ls_number_parameters 311
_refine_ls_number_reflns 5301
_refine_ls_number_restraints 0
_refine_ls_restrained_S_all 1.004
_refine_ls_R_factor_all 0.0567
_refine_ls_R_factor_gt 0.0311
_refine_ls_shift/su_max 0.001
_refine_ls_shift/su_mean 0.000
_refine_ls_structure_factor_coef Fsqd
_refine_ls_weighting_details 'w=1/[\s^2^(Fo^2^)+(0.0338P)^2^+0.9665P] where P=(Fo^2^+2Fc^2^)/3'
_refine_ls_weighting_scheme calc
_refine_ls_wR_factor_gt 0.0672
_refine_ls_wR_factor_ref 0.0764
_reflns_Friedel_coverage 0.000
_reflns_number_gt 3844
_reflns_number_total 5274
_reflns_threshold_expression 'I > 2\s(I)'
_cod_data_source_file ic6b00009_si_002.cif
_cod_data_source_block 2
_cod_original_cell_volume 4237(3)
_cod_original_sg_symbol_H-M 'P 42/n'
_cod_database_code 4347325
_shelx_shelxl_version_number 2014/7
_shelx_space_group_comment
;
The symmetry employed for this shelxl refinement is uniquely defined
by the following loop, which should always be used as a source of
symmetry information in preference to the above space-group names.
They are only intended as comments.
;
_shelx_estimated_absorpt_t_min 0.151
_shelx_estimated_absorpt_t_max 0.256

loop_
_space_group_symop_operation_xyz
'x, y, z'
'-x+1/2, -y+1/2, z'
'-y, x+1/2, z+1/2'
'y+1/2, -x, z+1/2'
'-x, -y, -z'
'x-1/2, y-1/2, -z'
'y, -x-1/2, -z-1/2'
'-y-1/2, x, -z-1/2'

loop_
_atom_site_label
_atom_site_type_symbol
_atom_site_fract_x
_atom_site_fract_y
_atom_site_fract_z
_atom_site_U_iso_or_equiv
_atom_site_adp_type
_atom_site_occupancy
_atom_site_site_symmetry_order
_atom_site_calc_flag
_atom_site_refinement_flags_posn
_atom_site_refinement_flags_adp
_atom_site_refinement_flags_occupancy
W1 W 0.66835(2) 0.86322(2) 0.94349(2) 0.02131(8) Uani 1 1 d . . .
Si1 Si 0.7500 0.7500 0.7500 0.0113(6) Uani 1 4 d S T P
O1 O 0.7583(2) 0.8226(2) 0.8230(3) 0.0202(10) Uani 1 1 d . . .
Cu1 Cu 0.5000 0.0000 0.5000 0.0224(3) Uani 1 2 d S . P
N1 N 0.5144(3) 0.0100(3) 0.3457(4) 0.0218(12) Uani 1 1 d . . .
C1 C 0.4910(4) 0.0065(4) 0.1748(5) 0.0332(18) Uani 1 1 d . . .
H1A H 0.4683 -0.0020 0.1113 0.040 Uiso 1 1 calc R U .
W2 W 0.77214(2) 0.94557(2) 0.75875(2) 0.02158(8) Uani 1 1 d . . .
O2 O 0.8437(2) 0.9306(3) 0.8639(4) 0.0275(11) Uani 1 1 d . . .
N2 N 0.5577(3) 0.0424(3) 0.1905(4) 0.0215(12) Uani 1 1 d . . .
C2 C 0.4651(4) -0.0139(4) 0.2692(5) 0.0295(17) Uani 1 1 d . . .
H2A H 0.4216 -0.0396 0.2812 0.035 Uiso 1 1 calc R U .
W3 W 0.85415(2) 0.83927(2) 0.94292(2) 0.02275(8) Uani 1 1 d . . .
O3 O 0.9165(3) 0.8713(3) 1.0320(4) 0.0373(13) Uani 1 1 d . . .
N3 N 0.7980(3) 0.1070(3) 0.0400(4) 0.0262(13) Uani 1 1 d . . .
C3 C 0.6023(4) 0.0768(4) 0.1123(5) 0.0208(14) Uani 1 1 d . . .
O4 O 0.6959(3) 0.9173(2) 0.6617(4) 0.0282(11) Uani 1 1 d . . .
C4 C 0.6082(4) 0.1502(4) -0.0438(5) 0.0265(16) Uani 1 1 d . . .
N4 N 0.9132(3) 0.0668(3) 0.0248(4) 0.0245(13) Uani 1 1 d . . .
O5 O 0.7629(2) 0.8674(3) 1.0131(4) 0.0287(12) Uani 1 1 d . . .
C5 C 0.8421(4) 0.0473(4) 0.0297(5) 0.0261(16) Uani 1 1 d . . .
H5A H 0.8251 -0.0011 0.0266 0.031 Uiso 1 1 calc R U .
O6 O 0.7819(3) 1.0376(3) 0.7354(4) 0.0350(13) Uani 1 1 d . . .
C6 C 0.6846(4) 0.1456(4) -0.0410(5) 0.0280(16) Uani 1 1 d . . .
H6A H 0.7126 0.1677 -0.0928 0.034 Uiso 1 1 calc R U .
O7 O 0.6972(3) 0.9485(3) 0.8658(4) 0.0286(11) Uani 1 1 d . . .
C7 C 0.8439(4) 0.1667(4) 0.0470(8) 0.049(2) Uani 1 1 d . . .
H7A H 0.8294 0.2155 0.0563 0.058 Uiso 1 1 calc R U .
O8 O 0.5978(2) 0.8382(3) 0.8402(4) 0.0248(11) Uani 1 1 d . . .
C8 C 0.6785(4) 0.0717(4) 0.1146(5) 0.0220(14) Uani 1 1 d . . .
H8A H 0.7023 0.0446 0.1658 0.026 Uiso 1 1 calc R U .
O9 O 0.6628(3) 0.7600(3) 0.9820(4) 0.0293(11) Uani 1 1 d . . .
C9 C 0.7188(4) 0.1084(4) 0.0381(5) 0.0237(15) Uani 1 1 d . . .
O10 O 0.6152(3) 0.9050(3) 1.0347(4) 0.0329(12) Uani 1 1 d . . .
C10 C 0.5686(4) 0.0434(4) 0.2953(5) 0.0211(14) Uani 1 1 d . . .
H10A H 0.6092 0.0650 0.3273 0.025 Uiso 1 1 calc R U .
C11 C 0.5668(4) 0.1159(4) 0.0358(5) 0.0258(16) Uani 1 1 d . . .
H11A H 0.5156 0.1199 0.0364 0.031 Uiso 1 1 calc R U .
O11 O 0.6021(4) 0.2171(6) -0.1995(7) 0.120(4) Uani 1 1 d . . .
C12 C 0.5696(5) 0.1923(5) -0.1273(6) 0.048(2) Uani 1 1 d . . .
O12 O 0.4989(3) 0.2025(4) -0.1135(5) 0.075(2) Uani 1 1 d . . .
C13 C 0.9137(4) 0.1423(4) 0.0382(6) 0.039(2) Uani 1 1 d . . .
H13A H 0.9558 0.1717 0.0407 0.047 Uiso 1 1 calc R U .
O1W O 0.4119(6) 0.2659(11) 0.7450(7) 0.216(9) Uani 1 1 d . . .
O2W O 0.7500 0.2500 0.2273(14) 0.31(2) Uani 1 2 d S T P

loop_
_atom_site_aniso_label
_atom_site_aniso_U_11
_atom_site_aniso_U_22
_atom_site_aniso_U_33
_atom_site_aniso_U_23
_atom_site_aniso_U_13
_atom_site_aniso_U_12
W1 0.01504(14) 0.02444(16) 0.02444(15) -0.00690(11) 0.00274(11) 0.00012(10)
Si1 0.0083(9) 0.0083(9) 0.0173(16) 0.000 0.000 0.000
O1 0.016(2) 0.016(2) 0.029(2) -0.0022(19) -0.0001(19) -0.0006(18)
Cu1 0.0330(7) 0.0164(6) 0.0178(6) 0.0015(5) -0.0008(5) -0.0087(5)
N1 0.028(3) 0.019(3) 0.019(3) 0.002(2) 0.001(2) -0.003(2)
C1 0.034(5) 0.043(5) 0.023(4) 0.004(3) -0.003(3) -0.014(4)
W2 0.02015(16) 0.01262(14) 0.03196(15) -0.00357(11) 0.00286(12) -0.00178(11)
O2 0.018(3) 0.025(3) 0.039(3) -0.006(2) 0.003(2) -0.001(2)
N2 0.023(3) 0.022(3) 0.019(3) 0.002(2) 0.000(2) -0.001(2)
C2 0.030(4) 0.037(5) 0.022(4) 0.004(3) 0.002(3) -0.007(3)
W3 0.01488(15) 0.02460(16) 0.02876(16) -0.00655(12) -0.00324(11) -0.00414(11)
O3 0.027(3) 0.038(3) 0.047(3) -0.010(3) -0.008(2) -0.008(2)
N3 0.019(3) 0.023(3) 0.037(3) 0.004(3) 0.007(3) 0.006(2)
C3 0.020(4) 0.023(4) 0.019(3) -0.001(3) 0.008(3) -0.001(3)
O4 0.021(3) 0.021(3) 0.042(3) -0.002(2) 0.000(2) 0.007(2)
C4 0.022(4) 0.032(4) 0.025(4) 0.002(3) -0.001(3) 0.002(3)
N4 0.016(3) 0.034(4) 0.023(3) -0.003(3) 0.003(2) 0.007(2)
O5 0.019(3) 0.039(3) 0.028(3) -0.006(2) 0.000(2) -0.006(2)
C5 0.024(4) 0.025(4) 0.029(4) -0.006(3) 0.002(3) 0.003(3)
O6 0.038(3) 0.016(3) 0.052(3) 0.000(2) 0.008(3) -0.002(2)
C6 0.028(4) 0.032(4) 0.024(4) 0.007(3) 0.009(3) 0.001(3)
O7 0.026(3) 0.026(3) 0.034(3) -0.002(2) -0.001(2) 0.004(2)
C7 0.029(5) 0.018(4) 0.098(8) -0.002(5) 0.010(5) 0.001(3)
O8 0.021(3) 0.023(3) 0.030(3) -0.003(2) -0.006(2) 0.000(2)
C8 0.016(3) 0.027(4) 0.023(3) 0.004(3) -0.003(3) 0.004(3)
O9 0.027(3) 0.028(3) 0.033(3) -0.001(2) -0.004(2) 0.000(2)
C9 0.012(3) 0.026(4) 0.033(4) -0.002(3) 0.002(3) 0.004(3)
O10 0.029(3) 0.035(3) 0.035(3) -0.011(2) 0.007(2) 0.004(2)
C10 0.021(4) 0.020(4) 0.022(3) 0.001(3) -0.003(3) -0.006(3)
C11 0.021(4) 0.029(4) 0.027(4) 0.003(3) 0.001(3) 0.001(3)
O11 0.053(5) 0.216(11) 0.092(6) 0.114(7) 0.020(5) 0.036(6)
C12 0.033(5) 0.072(7) 0.039(5) 0.029(5) -0.001(4) 0.002(4)
O12 0.024(4) 0.116(6) 0.083(5) 0.056(5) -0.006(3) 0.006(4)
C13 0.018(4) 0.030(5) 0.068(6) 0.009(4) 0.003(4) -0.002(3)
O1W 0.076(8) 0.49(3) 0.081(7) 0.120(10) 0.014(5) 0.076(12)
O2W 0.64(6) 0.15(2) 0.140(17) 0.000 0.000 0.18(3)

loop_
_atom_type_symbol
_atom_type_description
_atom_type_scat_dispersion_real
_atom_type_scat_dispersion_imag
_atom_type_scat_source
C C 0.0033 0.0016 'International Tables Vol C Tables 4.2.6.8 and 6.1.1.4'
H H 0.0000 0.0000 'International Tables Vol C Tables 4.2.6.8 and 6.1.1.4'
N N 0.0061 0.0033 'International Tables Vol C Tables 4.2.6.8 and 6.1.1.4'
O O 0.0106 0.0060 'International Tables Vol C Tables 4.2.6.8 and 6.1.1.4'
Si Si 0.0817 0.0704 'International Tables Vol C Tables 4.2.6.8 and 6.1.1.4'
Cu Cu 0.3201 1.2651 'International Tables Vol C Tables 4.2.6.8 and 6.1.1.4'
W W -0.8490 6.8722 'International Tables Vol C Tables 4.2.6.8 and 6.1.1.4'

loop_
_geom_angle_atom_site_label_1
_geom_angle_atom_site_label_2
_geom_angle_atom_site_label_3
_geom_angle
_geom_angle_site_symmetry_1
_geom_angle_site_symmetry_3
O10 W1 O8 102.2(2) . .
O10 W1 O7 99.0(2) . .
O8 W1 O7 90.5(2) . .
O10 W1 O5 99.4(2) . .
O8 W1 O5 158.4(2) . .
O7 W1 O5 88.3(2) . .
O10 W1 O9 102.9(2) . .
O8 W1 O9 85.1(2) . .
O7 W1 O9 158.1(2) . .
O5 W1 O9 88.0(2) . .
O10 W1 O1 169.4(2) . .
O8 W1 O1 85.91(17) . .
O7 W1 O1 73.71(17) . .
O5 W1 O1 73.01(17) . .
O9 W1 O1 84.52(18) . .
O1 Si1 O1 109.62(16) 8_757 2_665
O1 Si1 O1 109.2(3) 8_757 7_577
O1 Si1 O1 109.62(16) 2_665 7_577
O1 Si1 O1 109.62(16) 8_757 .
O1 Si1 O1 109.2(3) 2_665 .
O1 Si1 O1 109.62(16) 7_577 .
Si1 O1 W3 123.7(2) . .
Si1 O1 W1 124.6(2) . .
W3 O1 W1 92.07(15) . .
Si1 O1 W2 124.3(2) . .
W3 O1 W2 91.80(15) . .
W1 O1 W2 90.58(15) . .
N4 Cu1 N4 180.0(4) 8_646 4_565
N4 Cu1 N1 89.5(2) 8_646 .
N4 Cu1 N1 90.5(2) 4_565 .
N4 Cu1 N1 90.5(2) 8_646 5_656
N4 Cu1 N1 89.5(2) 4_565 5_656
N1 Cu1 N1 180.0 . 5_656
C10 N1 C2 105.6(6) . .
C10 N1 Cu1 128.4(5) . .
C2 N1 Cu1 125.9(4) . .
C2 C1 N2 107.3(6) . .
C2 C1 H1A 126.3 . .
N2 C1 H1A 126.3 . .
O6 W2 O2 101.3(2) . .
O6 W2 O8 102.6(2) . 7_577
O2 W2 O8 89.5(2) . 7_577
O6 W2 O4 102.6(2) . .
O2 W2 O4 156.07(19) . .
O8 W2 O4 84.6(2) 7_577 .
O6 W2 O7 99.9(2) . .
O2 W2 O7 88.5(2) . .
O8 W2 O7 157.4(2) 7_577 .
O4 W2 O7 88.2(2) . .
O6 W2 O1 169.9(2) . .
O2 W2 O1 71.94(17) . .
O8 W2 O1 85.10(17) 7_577 .
O4 W2 O1 84.43(17) . .
O7 W2 O1 72.87(17) . .
W2 O2 W3 124.1(2) . .
C10 N2 C1 106.1(5) . .
C10 N2 C3 127.4(6) . .
C1 N2 C3 126.3(6) . .
C1 C2 N1 109.2(7) . .
C1 C2 H2A 125.4 . .
N1 C2 H2A 125.4 . .
O3 W3 O4 101.2(2) . 7_577
O3 W3 O9 104.5(2) . 2_665
O4 W3 O9 88.2(2) 7_577 2_665
O3 W3 O5 99.1(2) . .
O4 W3 O5 159.5(2) 7_577 .
O9 W3 O5 89.3(2) 2_665 .
O3 W3 O2 97.3(2) . .
O4 W3 O2 88.3(2) 7_577 .
O9 W3 O2 158.2(2) 2_665 .
O5 W3 O2 86.5(2) . .
O3 W3 O1 167.0(2) . .
O4 W3 O1 86.17(18) 7_577 .
O9 W3 O1 86.19(19) 2_665 .
O5 W3 O1 73.32(17) . .
O2 W3 O1 72.11(17) . .
C5 N3 C7 106.4(6) . .
C5 N3 C9 127.1(6) . .
C7 N3 C9 126.5(6) . .
C11 C3 C8 121.1(6) . .
C11 C3 N2 117.7(6) . .
C8 C3 N2 121.3(6) . .
W3 O4 W2 150.2(3) 8_757 .
C6 C4 C11 118.9(6) . .
C6 C4 C12 121.1(7) . .
C11 C4 C12 120.0(7) . .
C5 N4 C13 105.2(6) . .
C5 N4 Cu1 127.1(5) . 3_644
C13 N4 Cu1 127.7(5) . 3_644
W1 O5 W3 121.6(2) . .
N4 C5 N3 111.3(6) . .
N4 C5 H5A 124.4 . .
N3 C5 H5A 124.4 . .
C9 C6 C4 120.0(6) . .
C9 C6 H6A 120.0 . .
C4 C6 H6A 120.0 . .
W1 O7 W2 122.8(2) . .
C13 C7 N3 107.8(7) . .
C13 C7 H7A 126.1 . .
N3 C7 H7A 126.1 . .
W1 O8 W2 152.9(3) . 8_757
C3 C8 C9 118.4(6) . .
C3 C8 H8A 120.8 . .
C9 C8 H8A 120.8 . .
W3 O9 W1 149.0(3) 2_665 .
C6 C9 C8 121.6(6) . .
C6 C9 N3 118.3(6) . .
C8 C9 N3 120.2(6) . .
N1 C10 N2 111.8(6) . .
N1 C10 H10A 124.1 . .
N2 C10 H10A 124.1 . .
C3 C11 C4 119.9(6) . .
C3 C11 H11A 120.1 . .
C4 C11 H11A 120.1 . .
O11 C12 O12 122.5(8) . .
O11 C12 C4 121.8(8) . .
O12 C12 C4 115.7(7) . .
C7 C13 N4 109.3(7) . .
C7 C13 H13A 125.4 . .
N4 C13 H13A 125.4 . .

loop_
_geom_bond_atom_site_label_1
_geom_bond_atom_site_label_2
_geom_bond_distance
_geom_bond_site_symmetry_2
W1 O10 1.699(5) .
W1 O8 1.903(4) .
W1 O7 1.915(5) .
W1 O5 1.936(5) .
W1 O9 1.937(5) .
W1 O1 2.370(4) .
Si1 O1 1.625(4) 8_757
Si1 O1 1.625(4) 2_665
Si1 O1 1.625(4) 7_577
Si1 O1 1.625(4) .
O1 W3 2.346(4) .
O1 W2 2.390(4) .
Cu1 N4 2.010(5) 8_646
Cu1 N4 2.010(5) 4_565
Cu1 N1 2.017(5) .
Cu1 N1 2.017(5) 5_656
N1 C10 1.326(8) .
N1 C2 1.399(9) .
C1 C2 1.357(9) .
C1 N2 1.387(9) .
C1 H1A 0.9300 .
W2 O6 1.703(5) .
W2 O2 1.897(5) .
W2 O8 1.918(4) 7_577
W2 O4 1.934(5) .
W2 O7 1.938(5) .
O2 W3 1.953(5) .
N2 C10 1.367(8) .
N2 C3 1.436(8) .
C2 H2A 0.9300 .
W3 O3 1.713(5) .
W3 O4 1.881(5) 7_577
W3 O9 1.894(5) 2_665
W3 O5 1.953(5) .
N3 C5 1.351(8) .
N3 C7 1.367(9) .
N3 C9 1.436(8) .
C3 C11 1.376(9) .
C3 C8 1.384(9) .
O4 W3 1.881(5) 8_757
C4 C6 1.388(10) .
C4 C11 1.416(9) .
C4 C12 1.493(10) .
N4 C5 1.338(9) .
N4 C13 1.379(9) .
N4 Cu1 2.010(5) 3_644
C5 H5A 0.9300 .
C6 C9 1.372(9) .
C6 H6A 0.9300 .
C7 C13 1.347(11) .
C7 H7A 0.9300 .
O8 W2 1.918(4) 8_757
C8 C9 1.396(9) .
C8 H8A 0.9300 .
O9 W3 1.894(5) 2_665
C10 H10A 0.9300 .
C11 H11A 0.9300 .
O11 C12 1.190(10) .
C12 O12 1.307(10) .
C13 H13A 0.9300 .
